data_2023012
loop_
_publ_author_name
'D&#xf6;ring, Cindy'
'Jones, Peter G.'

_publ_section_title
;
 Crystal structures of five gold(I) complexes with methyl-piperidine
 ligands.
;
_journal_coeditor_code YZ2046
_journal_issue 'Pt 2'
_journal_name_full 'Acta crystallographica. Section E, Crystallographic communications'
_journal_page_first 157
_journal_page_last 165
_journal_paper_doi 10.1107/S2056989023010940
_journal_volume 80
_journal_year 2024
_chemical_formula_iupac '[Au (C6 H13 N)2] Cl'
_chemical_formula_moiety 'C12 H26 Au N2 +, Cl -'
_chemical_formula_sum 'C12 H26 Au Cl N2'
_chemical_formula_weight 430.76
_chemical_name_systematic
;
Bis(4-methylpiperidine-\k<i>N</i>)gold(I) chloride
;
_space_group_crystal_system monoclinic
_space_group_IT_number 14
_space_group_name_Hall '-P 2yn'
_space_group_name_H-M_alt 'P 1 21/n 1'
_atom_sites_solution_hydrogens mixed
_atom_sites_solution_primary direct
_atom_sites_solution_secondary difmap
_audit_creation_method SHELXL-2018/3
_cell_angle_alpha 90
_cell_angle_beta 103.946(4)
_cell_angle_gamma 90
_cell_formula_units_Z 4
_cell_length_a 6.4068(3)
_cell_length_b 25.2542(15)
_cell_length_c 9.3395(4)
_cell_measurement_reflns_used 8714
_cell_measurement_temperature 100(2)
_cell_measurement_theta_max 30.9001
_cell_measurement_theta_min 2.2423
_cell_volume 1466.58(13)
_computing_cell_refinement
;
CrysAlisPro, Version 1.171.35.21. Rigaku OD (2020)
;
_computing_data_collection
;
CrysAlisPro, Version 1.171.35.21. Rigaku OD (2020)
;
_computing_data_reduction
;
CrysAlisPro, Version 1.171.35.21. Rigaku OD (2020)
;
_computing_molecular_graphics
;
Siemens XP (Siemens, 1994)
;
_computing_publication_material
;
SHELXL-2018/3 (Sheldrick, 2015)
;
_computing_structure_refinement
;
SHELXL-2018/3 (Sheldrick, 2015)
;
_computing_structure_solution
;
SHELXS-97 (Sheldrick, 2008)
;
_diffrn_ambient_temperature 100(2)
_diffrn_detector_area_resol_mean 16.1419
_diffrn_measured_fraction_theta_full 0.994
_diffrn_measured_fraction_theta_max 0.993
_diffrn_measurement_device_type 'Oxford Diffraction Xcalibur, Eos'
_diffrn_measurement_method '\w scan'
_diffrn_radiation_monochromator graphite
_diffrn_radiation_type MoK\a
_diffrn_radiation_wavelength 0.71073
_diffrn_reflns_av_R_equivalents 0.0679
_diffrn_reflns_av_unetI/netI 0.0357
_diffrn_reflns_limit_h_max 8
_diffrn_reflns_limit_h_min -9
_diffrn_reflns_limit_k_max 35
_diffrn_reflns_limit_k_min -35
_diffrn_reflns_limit_l_max 12
_diffrn_reflns_limit_l_min -13
_diffrn_reflns_number 49187
_diffrn_reflns_theta_full 30.000
_diffrn_reflns_theta_max 30.030
_diffrn_reflns_theta_min 2.387
_diffrn_source 'Enhance (Mo) X-ray Source'
_exptl_absorpt_coefficient_mu 10.193
_exptl_absorpt_correction_T_max 1.00000
_exptl_absorpt_correction_T_min 0.39752
_exptl_absorpt_correction_type multi-scan
_exptl_absorpt_process_details
;
(CrysAlisPro; Rigaku OD, 2020)
;
_exptl_crystal_colour colourless
_exptl_crystal_density_diffrn 1.951
_exptl_crystal_density_method 'not measured'
_exptl_crystal_description lath
_exptl_crystal_F_000 832
_exptl_crystal_size_max 0.21
_exptl_crystal_size_mid 0.03
_exptl_crystal_size_min 0.01
_refine_diff_density_max 1.128
_refine_diff_density_min -1.569
_refine_ls_extinction_method none
_refine_ls_goodness_of_fit_ref 1.157
_refine_ls_hydrogen_treatment mixed
_refine_ls_matrix_type full
_refine_ls_number_parameters 155
_refine_ls_number_reflns 4248
_refine_ls_number_restraints 1
_refine_ls_restrained_S_all 1.157
_refine_ls_R_factor_all 0.0446
_refine_ls_R_factor_gt 0.0326
_refine_ls_shift/su_max 0.000
_refine_ls_shift/su_mean 0.000
_refine_ls_structure_factor_coef Fsqd
_refine_ls_weighting_details 'w=1/[\s^2^(Fo^2^)+(0.0141P)^2^+1.4591P] where P=(Fo^2^+2Fc^2^)/3'
_refine_ls_weighting_scheme calc
_refine_ls_wR_factor_gt 0.0462
_refine_ls_wR_factor_ref 0.0482
_reflns_number_gt 3650
_reflns_number_total 4248
_reflns_threshold_expression 'I > 2\s(I)'
_cod_data_source_file yz2046sup1.cif
_cod_data_source_block 1
_cod_depositor_comments 'Adding full bibliography for 2023012--2023016.cif.'
_cod_original_cell_volume 1466.57(12)
_cod_original_sg_symbol_H-M 'P 21/n'
_cod_database_code 2023012
_cod_database_fobs_code 2023012
_shelx_space_group_comment
;
The symmetry employed for this shelxl refinement is uniquely defined
by the following loop, which should always be used as a source of
symmetry information in preference to the above space-group names.
They are only intended as comments.
;
_shelx_estimated_absorpt_t_min 0.223
_shelx_estimated_absorpt_t_max 0.905

loop_
_space_group_symop_operation_xyz
'x, y, z'
'-x+1/2, y+1/2, -z+1/2'
'-x, -y, -z'
'x-1/2, -y-1/2, z-1/2'

loop_
_atom_site_type_symbol
_atom_site_label
_atom_site_fract_x
_atom_site_fract_y
_atom_site_fract_z
_atom_site_U_iso_or_equiv
_atom_site_adp_type
_atom_site_calc_flag
_atom_site_occupancy
_atom_site_disorder_assembly
_atom_site_disorder_group
Au Au1 0.27850(2) 0.58105(2) 0.41086(2) 0.01228(4) Uani d 1 . .
Cl Cl1 0.07333(15) 0.42372(4) 0.25393(10) 0.01992(19) Uani d 1 . .
N N11 0.2215(5) 0.63222(12) 0.5676(3) 0.0128(6) Uani d 1 . .
H H01 0.139(6) 0.6124(15) 0.613(4) 0.018(11) Uiso d 1 . .
C C12 0.0986(6) 0.68027(15) 0.5052(4) 0.0161(8) Uani d 1 . .
H H12A 0.058954 0.700496 0.585531 0.019 Uiso calc 1 . .
H H12B -0.035734 0.669534 0.434086 0.019 Uiso calc 1 . .
C C13 0.2293(6) 0.71521(14) 0.4282(4) 0.0142(7) Uani d 1 . .
H H13A 0.145689 0.747515 0.391848 0.017 Uiso calc 1 . .
H H13B 0.255772 0.696126 0.341629 0.017 Uiso calc 1 . .
C C14 0.4460(6) 0.73133(13) 0.5300(4) 0.0132(7) Uani d 1 . .
H H14 0.415702 0.754449 0.609509 0.016 Uiso calc 1 . .
C C15 0.5635(6) 0.68186(14) 0.6033(4) 0.0140(7) Uani d 1 . .
H H15A 0.609429 0.660305 0.527799 0.017 Uiso calc 1 . .
H H15B 0.694185 0.692767 0.677764 0.017 Uiso calc 1 . .
C C16 0.4233(6) 0.64834(14) 0.6774(4) 0.0147(7) Uani d 1 . .
H H16A 0.503518 0.616358 0.720715 0.018 Uiso calc 1 . .
H H16B 0.385848 0.668775 0.758154 0.018 Uiso calc 1 . .
C C17 0.5835(7) 0.76300(15) 0.4479(4) 0.0220(8) Uani d 1 . .
H H17A 0.719934 0.772491 0.516224 0.033 Uiso calc 1 . .
H H17B 0.506738 0.795302 0.407423 0.033 Uiso calc 1 . .
H H17C 0.612007 0.741537 0.367261 0.033 Uiso calc 1 . .
N N21 0.3334(5) 0.52931(12) 0.2545(3) 0.0130(6) Uani d 1 . .
H H02 0.263(6) 0.4985(13) 0.266(4) 0.013(10) Uiso d 1 . .
C C22 0.5644(6) 0.51457(15) 0.2782(4) 0.0179(8) Uani d 1 . .
H H22A 0.580427 0.486931 0.206434 0.021 Uiso calc 1 . .
H H22B 0.617710 0.499995 0.378789 0.021 Uiso calc 1 . .
C C23 0.6963(6) 0.56314(14) 0.2590(4) 0.0153(7) Uani d 1 . .
H H23A 0.848096 0.552454 0.270366 0.018 Uiso calc 1 . .
H H23B 0.691474 0.589011 0.337743 0.018 Uiso calc 1 . .
C C24 0.6152(6) 0.58985(13) 0.1087(4) 0.0136(7) Uani d 1 . .
H H24 0.644492 0.565394 0.031584 0.016 Uiso calc 1 . .
C C25 0.3730(6) 0.59872(14) 0.0763(4) 0.0135(7) Uani d 1 . .
H H25A 0.342750 0.627499 0.140439 0.016 Uiso calc 1 . .
H H25B 0.320515 0.610250 -0.027422 0.016 Uiso calc 1 . .
C C26 0.2515(6) 0.54938(14) 0.1015(4) 0.0152(7) Uani d 1 . .
H H26A 0.096396 0.557673 0.084466 0.018 Uiso calc 1 . .
H H26B 0.268389 0.521627 0.030228 0.018 Uiso calc 1 . .
C C27 0.7347(7) 0.64190(15) 0.0996(5) 0.0230(9) Uani d 1 . .
H H27A 0.692865 0.655692 -0.001365 0.035 Uiso calc 1 . .
H H27B 0.890107 0.635485 0.126803 0.035 Uiso calc 1 . .
H H27C 0.697421 0.667793 0.167558 0.035 Uiso calc 1 . .

loop_
_atom_site_aniso_label
_atom_site_aniso_U_11
_atom_site_aniso_U_22
_atom_site_aniso_U_33
_atom_site_aniso_U_12
_atom_site_aniso_U_13
_atom_site_aniso_U_23
Au1 0.01176(6) 0.01306(6) 0.01248(7) -0.00121(6) 0.00385(4) 0.00032(6)
Cl1 0.0163(4) 0.0183(5) 0.0256(5) -0.0030(4) 0.0060(4) 0.0074(4)
N11 0.0093(14) 0.0160(15) 0.0139(16) -0.0032(13) 0.0042(12) 0.0016(12)
C12 0.0098(17) 0.0218(19) 0.0162(18) 0.0029(15) 0.0022(14) -0.0013(15)
C13 0.0143(19) 0.0125(17) 0.0146(18) 0.0033(14) 0.0009(14) 0.0003(14)
C14 0.0140(18) 0.0106(16) 0.0150(17) 0.0010(14) 0.0035(14) -0.0013(13)
C15 0.0134(18) 0.0145(17) 0.0141(18) 0.0020(14) 0.0033(14) -0.0013(14)
C16 0.0149(18) 0.0167(18) 0.0114(17) 0.0015(15) 0.0010(14) 0.0011(14)
C17 0.022(2) 0.019(2) 0.025(2) -0.0019(17) 0.0065(17) -0.0006(16)
N21 0.0144(15) 0.0098(14) 0.0162(15) -0.0034(12) 0.0062(12) 0.0018(12)
C22 0.020(2) 0.0163(19) 0.0183(19) 0.0056(15) 0.0064(16) 0.0030(15)
C23 0.0125(18) 0.0165(17) 0.0168(18) 0.0012(14) 0.0032(14) 0.0021(14)
C24 0.0188(19) 0.0071(17) 0.0167(17) -0.0019(14) 0.0077(14) -0.0024(13)
C25 0.0154(18) 0.0157(17) 0.0089(16) -0.0015(14) 0.0018(14) 0.0024(13)
C26 0.0126(19) 0.0157(17) 0.0162(18) -0.0006(14) 0.0016(15) -0.0011(15)
C27 0.024(2) 0.0202(19) 0.026(2) -0.0067(18) 0.0080(17) 0.0010(18)

loop_
_atom_type_symbol
_atom_type_description
_atom_type_scat_dispersion_real
_atom_type_scat_dispersion_imag
_atom_type_scat_source
C C 0.0033 0.0016 'International Tables Vol C Tables 4.2.6.8 and 6.1.1.4'
H H 0.0000 0.0000 'International Tables Vol C Tables 4.2.6.8 and 6.1.1.4'
N N 0.0061 0.0033 'International Tables Vol C Tables 4.2.6.8 and 6.1.1.4'
Cl Cl 0.1484 0.1585 'International Tables Vol C Tables 4.2.6.8 and 6.1.1.4'
Au Au -2.0133 8.8022 'International Tables Vol C Tables 4.2.6.8 and 6.1.1.4'

loop_
_geom_angle_atom_site_label_1
_geom_angle_atom_site_label_2
_geom_angle_atom_site_label_3
_geom_angle_site_symmetry_1
_geom_angle_site_symmetry_3
_geom_angle
_geom_angle_publ_flag
N11 Au1 N21 . . 179.43(12) y
C12 N11 C16 . . 109.5(3) ?
C12 N11 Au1 . . 113.8(2) ?
C16 N11 Au1 . . 112.8(2) ?
N11 C12 C13 . . 111.2(3) ?
C12 C13 C14 . . 112.4(3) ?
C17 C14 C15 . . 111.8(3) ?
C17 C14 C13 . . 111.9(3) ?
C15 C14 C13 . . 109.5(3) ?
C16 C15 C14 . . 112.2(3) ?
N11 C16 C15 . . 110.3(3) ?
C26 N21 C22 . . 109.6(3) ?
C26 N21 Au1 . . 112.7(2) ?
C22 N21 Au1 . . 112.8(2) ?
N21 C22 C23 . . 109.9(3) ?
C22 C23 C24 . . 112.8(3) ?
C25 C24 C23 . . 110.5(3) ?
C25 C24 C27 . . 111.2(3) ?
C23 C24 C27 . . 111.4(3) ?
C26 C25 C24 . . 112.6(3) ?
N21 C26 C25 . . 110.7(3) ?
C12 N11 H01 . . 109(3) ?
C16 N11 H01 . . 109(3) ?
Au1 N11 H01 . . 102(3) ?
N11 C12 H12A . . 109.4 ?
C13 C12 H12A . . 109.4 ?
N11 C12 H12B . . 109.4 ?
C13 C12 H12B . . 109.4 ?
H12A C12 H12B . . 108.0 ?
C12 C13 H13A . . 109.1 ?
C14 C13 H13A . . 109.1 ?
C12 C13 H13B . . 109.1 ?
C14 C13 H13B . . 109.1 ?
H13A C13 H13B . . 107.9 ?
C17 C14 H14 . . 107.8 ?
C15 C14 H14 . . 107.8 ?
C13 C14 H14 . . 107.8 ?
C16 C15 H15A . . 109.2 ?
C14 C15 H15A . . 109.2 ?
C16 C15 H15B . . 109.2 ?
C14 C15 H15B . . 109.2 ?
H15A C15 H15B . . 107.9 ?
N11 C16 H16A . . 109.6 ?
C15 C16 H16A . . 109.6 ?
N11 C16 H16B . . 109.6 ?
C15 C16 H16B . . 109.6 ?
H16A C16 H16B . . 108.1 ?
C14 C17 H17A . . 109.5 ?
C14 C17 H17B . . 109.5 ?
H17A C17 H17B . . 109.5 ?
C14 C17 H17C . . 109.5 ?
H17A C17 H17C . . 109.5 ?
H17B C17 H17C . . 109.5 ?
C26 N21 H02 . . 109(2) ?
C22 N21 H02 . . 106(3) ?
Au1 N21 H02 . . 106(3) ?
N21 C22 H22A . . 109.7 ?
C23 C22 H22A . . 109.7 ?
N21 C22 H22B . . 109.7 ?
C23 C22 H22B . . 109.7 ?
H22A C22 H22B . . 108.2 ?
C22 C23 H23A . . 109.0 ?
C24 C23 H23A . . 109.0 ?
C22 C23 H23B . . 109.0 ?
C24 C23 H23B . . 109.0 ?
H23A C23 H23B . . 107.8 ?
C25 C24 H24 . . 107.9 ?
C23 C24 H24 . . 107.9 ?
C27 C24 H24 . . 107.9 ?
C26 C25 H25A . . 109.1 ?
C24 C25 H25A . . 109.1 ?
C26 C25 H25B . . 109.1 ?
C24 C25 H25B . . 109.1 ?
H25A C25 H25B . . 107.8 ?
N21 C26 H26A . . 109.5 ?
C25 C26 H26A . . 109.5 ?
N21 C26 H26B . . 109.5 ?
C25 C26 H26B . . 109.5 ?
H26A C26 H26B . . 108.1 ?
C24 C27 H27A . . 109.5 ?
C24 C27 H27B . . 109.5 ?
H27A C27 H27B . . 109.5 ?
C24 C27 H27C . . 109.5 ?
H27A C27 H27C . . 109.5 ?
H27B C27 H27C . . 109.5 ?

loop_
_geom_bond_atom_site_label_1
_geom_bond_atom_site_label_2
_geom_bond_site_symmetry_2
_geom_bond_distance
_geom_bond_publ_flag
Au1 N11 . 2.051(3) y
Au1 N21 . 2.052(3) y
N11 C12 . 1.487(5) ?
N11 C16 . 1.499(5) ?
C12 C13 . 1.513(5) ?
C13 C14 . 1.536(5) ?
C14 C17 . 1.526(5) ?
C14 C15 . 1.532(5) ?
C15 C16 . 1.517(5) ?
N21 C26 . 1.488(4) ?
N21 C22 . 1.490(5) ?
C22 C23 . 1.524(5) ?
C23 C24 . 1.531(5) ?
C24 C25 . 1.524(5) ?
C24 C27 . 1.534(5) ?
C25 C26 . 1.517(5) ?
N11 H01 . 0.90(3) ?
C12 H12A . 0.9900 ?
C12 H12B . 0.9900 ?
C13 H13A . 0.9900 ?
C13 H13B . 0.9900 ?
C14 H14 . 1.0000 ?
C15 H15A . 0.9900 ?
C15 H15B . 0.9900 ?
C16 H16A . 0.9900 ?
C16 H16B . 0.9900 ?
C17 H17A . 0.9800 ?
C17 H17B . 0.9800 ?
C17 H17C . 0.9800 ?
N21 H02 . 0.92(3) ?
C22 H22A . 0.9900 ?
C22 H22B . 0.9900 ?
C23 H23A . 0.9900 ?
C23 H23B . 0.9900 ?
C24 H24 . 1.0000 ?
C25 H25A . 0.9900 ?
C25 H25B . 0.9900 ?
C26 H26A . 0.9900 ?
C26 H26B . 0.9900 ?
C27 H27A . 0.9800 ?
C27 H27B . 0.9800 ?
C27 H27C . 0.9800 ?

loop_
_geom_hbond_atom_site_label_D
_geom_hbond_atom_site_label_H
_geom_hbond_atom_site_label_A
_geom_hbond_site_symmetry_A
_geom_hbond_distance_DH
_geom_hbond_distance_HA
_geom_hbond_distance_DA
_geom_hbond_angle_DHA
_geom_hbond_publ_flag
N21 H02 Cl1 . 0.92(3) 2.23(3) 3.144(3) 171(3) yes
N11 H01 Cl1 3_566 0.90(3) 2.25(3) 3.140(3) 170(4) yes
C16 H16A Cl1 3_666 0.99 2.85 3.623(4) 135.5 yes
C22 H22B Au1 3_666 0.99 2.80 3.724(4) 154.9 yes
C23 H23A Au1 1_655 0.99 2.85 3.685(4) 142.9 yes

loop_
_geom_torsion_atom_site_label_1
_geom_torsion_atom_site_label_2
_geom_torsion_atom_site_label_3
_geom_torsion_atom_site_label_4
_geom_torsion_site_symmetry_1
_geom_torsion_site_symmetry_2
_geom_torsion_site_symmetry_3
_geom_torsion_site_symmetry_4
_geom_torsion
_geom_torsion_publ_flag
C16 N11 C12 C13 . . . . 60.1(4) ?
Au1 N11 C12 C13 . . . . -67.1(3) y
N11 C12 C13 C14 . . . . -56.3(4) ?
C12 C13 C14 C17 . . . . 175.6(3) y
C12 C13 C14 C15 . . . . 51.1(4) ?
C17 C14 C15 C16 . . . . -176.5(3) y
C13 C14 C15 C16 . . . . -52.0(4) ?
C12 N11 C16 C15 . . . . -60.6(4) ?
Au1 N11 C16 C15 . . . . 67.2(3) y
C14 C15 C16 N11 . . . . 57.6(4) ?
C26 N21 C22 C23 . . . . 61.4(4) ?
Au1 N21 C22 C23 . . . . -65.0(3) y
N21 C22 C23 C24 . . . . -56.1(4) ?
C22 C23 C24 C25 . . . . 49.5(4) ?
C22 C23 C24 C27 . . . . 173.6(3) y
C23 C24 C25 C26 . . . . -49.2(4) ?
C27 C24 C25 C26 . . . . -173.4(3) y
C22 N21 C26 C25 . . . . -61.6(4) ?
Au1 N21 C26 C25 . . . . 64.9(3) y
C24 C25 C26 N21 . . . . 56.0(4) ?
